data_7006911
loop_
_publ_author_name
'El-Kadri, Oussama M'
'Heeg, Mary Jane'
'Winter, Charles H.'

_publ_section_title
;
 Film growth precursor development for metal nitrides. Synthesis,
 structure, and volatility of molybdenum(VI) and tungsten(VI) complexes
 containing bis(imido)metal fragments and various nitrogen donor
 ligands.
;
_journal_issue 16
_journal_name_full 'Dalton transactions (Cambridge, England : 2003)'
_journal_page_first 1943
_journal_page_last 1953
_journal_paper_doi 10.1039/b515378f
_journal_year 2006
_chemical_formula_sum 'C30 H56 Mo N6'
_chemical_formula_weight 596.75
_chemical_name_systematic
;
?
;
_space_group_IT_number 14
_symmetry_cell_setting monoclinic
_symmetry_space_group_name_Hall '-P 2ybc'
_symmetry_space_group_name_H-M 'P 1 21/c 1'
_atom_sites_solution_hydrogens geom
_atom_sites_solution_primary direct
_atom_sites_solution_secondary difmap
_audit_creation_method SHELXL-97
_cell_angle_alpha 90.00
_cell_angle_beta 113.467(2)
_cell_angle_gamma 90.00
_cell_formula_units_Z 4
_cell_length_a 18.211(2)
_cell_length_b 10.9777(11)
_cell_length_c 19.579(2)
_cell_measurement_reflns_used 997
_cell_measurement_temperature 295(2)
_cell_measurement_theta_max 21.5
_cell_measurement_theta_min 2.6
_cell_volume 3590.4(6)
_computing_cell_refinement 'Bruker SAINT'
_computing_data_collection 'Bruker SMART'
_computing_data_reduction 'Bruker SAINT'
_computing_molecular_graphics SHELXTL-Plus
_computing_publication_material SHELXL-93
_computing_structure_refinement 'SHELXL-97 (Sheldrick, 1997)'
_computing_structure_solution 'SHELXS-97 (Sheldrick, 1990)'
_diffrn_ambient_temperature 295(2)
_diffrn_measured_fraction_theta_full 0.954
_diffrn_measured_fraction_theta_max 0.954
_diffrn_measurement_method 'SMART CCD'
_diffrn_radiation_monochromator graphite
_diffrn_radiation_source 'fine-focus sealed tube'
_diffrn_radiation_type MoK\a
_diffrn_radiation_wavelength 0.71073
_diffrn_reflns_av_R_equivalents 0.061
_diffrn_reflns_av_sigmaI/netI 0.1307
_diffrn_reflns_limit_h_max 21
_diffrn_reflns_limit_h_min -23
_diffrn_reflns_limit_k_max 14
_diffrn_reflns_limit_k_min 0
_diffrn_reflns_limit_l_max 26
_diffrn_reflns_limit_l_min 0
_diffrn_reflns_number 25925
_diffrn_reflns_theta_full 28.32
_diffrn_reflns_theta_max 28.32
_diffrn_reflns_theta_min 2.10
_exptl_absorpt_coefficient_mu 0.390
_exptl_absorpt_correction_T_max 0.9261
_exptl_absorpt_correction_T_min 0.9089
_exptl_absorpt_correction_type multi-scan
_exptl_crystal_colour yellow
_exptl_crystal_density_diffrn 1.104
_exptl_crystal_density_method 'not measured'
_exptl_crystal_description irregular
_exptl_crystal_F_000 1280
_exptl_crystal_size_max 0.25
_exptl_crystal_size_mid 0.20
_exptl_crystal_size_min 0.20
_refine_diff_density_max 0.437
_refine_diff_density_min -0.573
_refine_diff_density_rms 0.054
_refine_ls_extinction_coef 0.00016(19)
_refine_ls_extinction_expression Fc^*^=kFc[1+0.001xFc^2^\l^3^/sin(2\q)]^-1/4^
_refine_ls_extinction_method SHELXL
_refine_ls_goodness_of_fit_ref 0.833
_refine_ls_hydrogen_treatment mixed
_refine_ls_matrix_type full
_refine_ls_number_parameters 361
_refine_ls_number_reflns 8538
_refine_ls_number_restraints 0
_refine_ls_restrained_S_all 0.833
_refine_ls_R_factor_all 0.1687
_refine_ls_R_factor_gt 0.0450
_refine_ls_shift/su_max 0.017
_refine_ls_shift/su_mean 0.001
_refine_ls_structure_factor_coef Fsqd
_refine_ls_weighting_details 'calc w=1/[\s^2^(Fo^2^)+(0.0689P)^2^+0.0000P] where P=(Fo^2^+2Fc^2^)/3'
_refine_ls_weighting_scheme calc
_refine_ls_wR_factor_gt 0.1074
_refine_ls_wR_factor_ref 0.1437
_reflns_number_gt 3228
_reflns_number_total 8538
_reflns_threshold_expression >2sigma(I)
_cod_data_source_file b515378f.txt
_cod_data_source_block moka_(3a)
_cod_depositor_comments
;
The following automatic conversions were performed:
'_exptl_absorpt_correction_type' value 'Multi-scan' changed to
'multi-scan' according to
'/home/saulius/struct/CIF-dictionaries/cif_core.dic' dictionary named
'cif_core.dic' version 2.4.1 from 2010-06-29.

Automatic conversion script
Id: cif_fix_enum 1527 2010-12-29 10:47:43Z saulius 
;
_cod_original_cell_volume 3590.5(7)
_cod_original_sg_symbol_H-M P2(1)/c
_cod_database_code 7006911

loop_
_symmetry_equiv_pos_as_xyz
'x, y, z'
'-x, y+1/2, -z+1/2'
'-x, -y, -z'
'x, -y-1/2, z-1/2'

loop_
_atom_site_label
_atom_site_type_symbol
_atom_site_fract_x
_atom_site_fract_y
_atom_site_fract_z
_atom_site_U_iso_or_equiv
_atom_site_adp_type
_atom_site_occupancy
_atom_site_symmetry_multiplicity
_atom_site_calc_flag
_atom_site_refinement_flags
_atom_site_disorder_assembly
_atom_site_disorder_group
Mo1 Mo 0.30030(2) 0.41738(3) 0.76988(2) 0.06261(17) Uani 1 1 d . . .
N1 N 0.3994(2) 0.4045(3) 0.78253(19) 0.0668(10) Uani 1 1 d . . .
C1 C 0.4818(3) 0.4380(4) 0.7980(3) 0.0821(15) Uani 1 1 d . . .
C2 C 0.5012(4) 0.5560(8) 0.8347(7) 0.256(6) Uani 1 1 d . . .
H2A H 0.4656 0.6166 0.8035 0.307 Uiso 1 1 calc R . .
H2B H 0.5554 0.5770 0.8437 0.307 Uiso 1 1 calc R . .
H2C H 0.4953 0.5521 0.8813 0.307 Uiso 1 1 calc R . .
C3 C 0.5365(4) 0.3431(9) 0.8421(6) 0.230(5) Uani 1 1 d . . .
H3A H 0.5389 0.3445 0.8920 0.276 Uiso 1 1 calc R . .
H3B H 0.5890 0.3575 0.8432 0.276 Uiso 1 1 calc R . .
H3C H 0.5176 0.2650 0.8201 0.276 Uiso 1 1 calc R . .
C4 C 0.4892(5) 0.4454(9) 0.7261(5) 0.212(5) Uani 1 1 d . . .
H4A H 0.4752 0.3683 0.7011 0.254 Uiso 1 1 calc R . .
H4B H 0.5433 0.4656 0.7342 0.254 Uiso 1 1 calc R . .
H4C H 0.4538 0.5073 0.6959 0.254 Uiso 1 1 calc R . .
N2 N 0.2874(2) 0.5544(3) 0.8064(2) 0.0682(10) Uani 1 1 d . . .
C5 C 0.2866(3) 0.6656(5) 0.8457(3) 0.0807(14) Uani 1 1 d . . .
C6 C 0.3431(4) 0.6531(6) 0.9239(3) 0.158(3) Uani 1 1 d . . .
H6A H 0.3277 0.5849 0.9460 0.189 Uiso 1 1 calc R . .
H6B H 0.3423 0.7260 0.9506 0.189 Uiso 1 1 calc R . .
H6C H 0.3960 0.6401 0.9260 0.189 Uiso 1 1 calc R . .
C7 C 0.2051(4) 0.6822(10) 0.8438(5) 0.231(5) Uani 1 1 d . . .
H7A H 0.1723 0.7236 0.7987 0.277 Uiso 1 1 calc R . .
H7B H 0.2080 0.7296 0.8859 0.277 Uiso 1 1 calc R . .
H7C H 0.1822 0.6040 0.8453 0.277 Uiso 1 1 calc R . .
C8 C 0.3116(7) 0.7697(6) 0.8122(4) 0.240(6) Uani 1 1 d . . .
H8A H 0.3567 0.7464 0.8015 0.288 Uiso 1 1 calc R . .
H8B H 0.3263 0.8369 0.8465 0.288 Uiso 1 1 calc R . .
H8C H 0.2681 0.7936 0.7670 0.288 Uiso 1 1 calc R . .
N3 N 0.2410(2) 0.4281(3) 0.6561(2) 0.0730(11) Uani 1 1 d . . .
N4 N 0.2466(2) 0.3031(3) 0.6623(2) 0.0723(11) Uani 1 1 d . . .
C9 C 0.1876(2) 0.4594(4) 0.5882(2) 0.0569(11) Uani 1 1 d . . .
C10 C 0.1605(3) 0.3524(4) 0.5506(3) 0.0677(14) Uani 1 1 d . . .
C11 C 0.1975(2) 0.2573(4) 0.5983(2) 0.0609(11) Uani 1 1 d . . .
C12 C 0.1674(3) 0.5913(4) 0.5671(2) 0.0697(13) Uani 1 1 d . . .
C13 C 0.2441(3) 0.6662(4) 0.5901(3) 0.1003(18) Uani 1 1 d . . .
H13A H 0.2731 0.6614 0.6431 0.120 Uiso 1 1 calc R . .
H13B H 0.2308 0.7496 0.5759 0.120 Uiso 1 1 calc R . .
H13C H 0.2767 0.6347 0.5659 0.120 Uiso 1 1 calc R . .
C14 C 0.1180(3) 0.6394(5) 0.6072(3) 0.1084(19) Uani 1 1 d . . .
H14A H 0.0685 0.5954 0.5913 0.130 Uiso 1 1 calc R . .
H14B H 0.1072 0.7243 0.5960 0.130 Uiso 1 1 calc R . .
H14C H 0.1470 0.6293 0.6599 0.130 Uiso 1 1 calc R . .
C15 C 0.1215(4) 0.6011(4) 0.4832(3) 0.125(2) Uani 1 1 d . . .
H15A H 0.1531 0.5673 0.4586 0.150 Uiso 1 1 calc R . .
H15B H 0.1104 0.6852 0.4696 0.150 Uiso 1 1 calc R . .
H15C H 0.0720 0.5570 0.4686 0.150 Uiso 1 1 calc R . .
C16 C 0.1900(3) 0.1206(4) 0.5859(3) 0.0771(14) Uani 1 1 d . . .
C17 C 0.2305(4) 0.0858(5) 0.5348(4) 0.137(3) Uani 1 1 d . . .
H17A H 0.2260 -0.0005 0.5264 0.164 Uiso 1 1 calc R . .
H17B H 0.2860 0.1082 0.5574 0.164 Uiso 1 1 calc R . .
H17C H 0.2052 0.1277 0.4882 0.164 Uiso 1 1 calc R . .
C18 C 0.1027(4) 0.0860(5) 0.5483(4) 0.130(2) Uani 1 1 d . . .
H18A H 0.0760 0.1055 0.5804 0.156 Uiso 1 1 calc R . .
H18B H 0.0982 0.0001 0.5381 0.156 Uiso 1 1 calc R . .
H18C H 0.0783 0.1302 0.5025 0.156 Uiso 1 1 calc R . .
C19 C 0.2296(4) 0.0539(5) 0.6594(3) 0.144(3) Uani 1 1 d . . .
H19A H 0.2041 0.0765 0.6921 0.173 Uiso 1 1 calc R . .
H19B H 0.2853 0.0754 0.6819 0.173 Uiso 1 1 calc R . .
H19C H 0.2245 -0.0324 0.6508 0.173 Uiso 1 1 calc R . .
N5 N 0.2808(2) 0.2950(3) 0.8398(2) 0.0750(11) Uani 1 1 d . . .
N6 N 0.2015(2) 0.3151(3) 0.7948(2) 0.0737(11) Uani 1 1 d . . .
C20 C 0.2866(3) 0.2019(4) 0.8865(2) 0.0599(11) Uani 1 1 d . . .
C21 C 0.2101(3) 0.1639(4) 0.8712(3) 0.0666(14) Uani 1 1 d . . .
C22 C 0.1586(2) 0.2354(4) 0.8133(2) 0.0597(11) Uani 1 1 d . . .
C23 C 0.3670(3) 0.1561(4) 0.9412(3) 0.0746(13) Uani 1 1 d . . .
C24 C 0.3543(3) 0.0620(5) 0.9917(3) 0.120(2) Uani 1 1 d . . .
H24A H 0.4049 0.0268 1.0229 0.144 Uiso 1 1 calc R . .
H24B H 0.3193 -0.0008 0.9622 0.144 Uiso 1 1 calc R . .
H24C H 0.3307 0.1000 1.0222 0.144 Uiso 1 1 calc R . .
C25 C 0.4109(3) 0.0999(5) 0.8976(3) 0.113(2) Uani 1 1 d . . .
H25A H 0.4177 0.1599 0.8650 0.136 Uiso 1 1 calc R . .
H25B H 0.3804 0.0327 0.8688 0.136 Uiso 1 1 calc R . .
H25C H 0.4624 0.0715 0.9315 0.136 Uiso 1 1 calc R . .
C26 C 0.4167(3) 0.2624(5) 0.9855(3) 0.122(2) Uani 1 1 d . . .
H26A H 0.4287 0.3163 0.9527 0.146 Uiso 1 1 calc R . .
H26B H 0.4657 0.2323 1.0230 0.146 Uiso 1 1 calc R . .
H26C H 0.3871 0.3057 1.0088 0.146 Uiso 1 1 calc R . .
C27 C 0.0697(3) 0.2350(4) 0.7758(3) 0.0755(14) Uani 1 1 d . . .
C28 C 0.0407(3) 0.3079(5) 0.7044(3) 0.1016(18) Uani 1 1 d . . .
H28A H 0.0577 0.3910 0.7154 0.122 Uiso 1 1 calc R . .
H28B H -0.0167 0.3049 0.6812 0.122 Uiso 1 1 calc R . .
H28C H 0.0626 0.2742 0.6713 0.122 Uiso 1 1 calc R . .
C29 C 0.0352(3) 0.2967(6) 0.8272(3) 0.129(2) Uani 1 1 d . . .
H29A H 0.0482 0.2489 0.8715 0.155 Uiso 1 1 calc R . .
H29B H -0.0219 0.3031 0.8018 0.155 Uiso 1 1 calc R . .
H29C H 0.0579 0.3766 0.8403 0.155 Uiso 1 1 calc R . .
C30 C 0.0398(3) 0.1069(5) 0.7617(5) 0.190(4) Uani 1 1 d . . .
H30A H 0.0581 0.0692 0.7270 0.229 Uiso 1 1 calc R . .
H30B H -0.0176 0.1068 0.7413 0.229 Uiso 1 1 calc R . .
H30C H 0.0598 0.0622 0.8076 0.229 Uiso 1 1 calc R . .
H10 H 0.128(2) 0.346(3) 0.510(2) 0.054(13) Uiso 1 1 d . . .
H21 H 0.196(3) 0.109(4) 0.896(2) 0.082(16) Uiso 1 1 d . . .

loop_
_atom_site_aniso_label
_atom_site_aniso_U_11
_atom_site_aniso_U_22
_atom_site_aniso_U_33
_atom_site_aniso_U_23
_atom_site_aniso_U_13
_atom_site_aniso_U_12
Mo1 0.0579(3) 0.0578(2) 0.0559(3) 0.0057(2) 0.00540(17) -0.0160(2)
N1 0.051(2) 0.077(2) 0.062(2) -0.0013(19) 0.0120(18) -0.0166(18)
C1 0.072(4) 0.076(3) 0.105(4) -0.004(3) 0.043(3) -0.004(3)
C2 0.113(6) 0.216(9) 0.471(17) -0.200(10) 0.151(9) -0.097(6)
C3 0.090(6) 0.273(11) 0.331(13) 0.155(10) 0.087(7) 0.032(6)
C4 0.156(8) 0.363(14) 0.151(8) 0.009(8) 0.097(7) -0.039(8)
N2 0.074(3) 0.063(2) 0.059(2) -0.0002(18) 0.0180(19) -0.0158(18)
C5 0.073(4) 0.097(4) 0.065(3) -0.019(3) 0.020(3) 0.002(3)
C6 0.150(6) 0.176(7) 0.104(5) -0.069(5) 0.004(5) 0.009(5)
C7 0.107(6) 0.347(14) 0.220(10) -0.123(9) 0.046(6) 0.055(7)
C8 0.526(18) 0.077(5) 0.186(8) -0.053(5) 0.214(10) -0.077(8)
N3 0.081(3) 0.051(2) 0.064(2) -0.0002(18) 0.005(2) -0.0121(18)
N4 0.076(3) 0.048(2) 0.068(3) 0.0030(18) 0.001(2) -0.0092(17)
C9 0.060(3) 0.058(3) 0.047(3) 0.001(2) 0.014(2) 0.001(2)
C10 0.069(3) 0.069(3) 0.046(3) -0.004(3) 0.002(3) -0.001(3)
C11 0.065(3) 0.054(3) 0.057(3) -0.003(2) 0.016(2) -0.005(2)
C12 0.090(4) 0.065(3) 0.050(3) 0.004(2) 0.024(2) 0.015(3)
C13 0.121(5) 0.064(3) 0.125(5) 0.007(3) 0.058(4) -0.001(3)
C14 0.121(5) 0.094(4) 0.117(5) 0.008(4) 0.055(4) 0.036(4)
C15 0.185(7) 0.093(4) 0.072(4) 0.016(3) 0.024(4) 0.040(4)
C16 0.089(4) 0.052(3) 0.085(4) -0.010(3) 0.029(3) -0.013(2)
C17 0.181(7) 0.074(4) 0.181(7) -0.023(4) 0.098(6) -0.002(4)
C18 0.133(6) 0.090(4) 0.158(6) -0.036(4) 0.049(5) -0.047(4)
C19 0.218(8) 0.067(4) 0.104(5) 0.013(3) 0.017(5) -0.006(4)
N5 0.047(2) 0.080(3) 0.078(3) 0.023(2) 0.0032(19) -0.0139(18)
N6 0.045(2) 0.078(3) 0.078(3) 0.028(2) 0.003(2) -0.0105(18)
C20 0.056(3) 0.063(3) 0.052(3) 0.007(2) 0.012(2) 0.000(2)
C21 0.052(3) 0.069(3) 0.073(3) 0.026(3) 0.019(3) -0.002(2)
C22 0.049(3) 0.064(3) 0.060(3) 0.009(2) 0.015(2) -0.007(2)
C23 0.056(3) 0.087(3) 0.075(3) 0.016(3) 0.019(3) 0.012(3)
C24 0.075(4) 0.159(6) 0.109(5) 0.074(4) 0.017(3) 0.027(3)
C25 0.092(4) 0.112(5) 0.137(5) 0.024(4) 0.046(4) 0.036(3)
C26 0.080(4) 0.146(5) 0.089(4) -0.015(4) -0.020(3) 0.007(4)
C27 0.046(3) 0.091(4) 0.076(3) 0.025(3) 0.009(3) -0.008(2)
C28 0.064(3) 0.149(5) 0.069(4) 0.021(3) 0.002(3) 0.010(3)
C29 0.069(4) 0.220(8) 0.097(5) 0.035(5) 0.033(4) 0.011(4)
C30 0.071(4) 0.119(5) 0.279(10) 0.061(6) -0.038(5) -0.043(4)

loop_
_atom_type_symbol
_atom_type_description
_atom_type_scat_dispersion_real
_atom_type_scat_dispersion_imag
_atom_type_scat_source
C C 0.0033 0.0016 'International Tables Vol C Tables 4.2.6.8 and 6.1.1.4'
H H 0.0000 0.0000 'International Tables Vol C Tables 4.2.6.8 and 6.1.1.4'
N N 0.0061 0.0033 'International Tables Vol C Tables 4.2.6.8 and 6.1.1.4'
Mo Mo -1.6832 0.6857 'International Tables Vol C Tables 4.2.6.8 and 6.1.1.4'

loop_
_geom_angle_atom_site_label_1
_geom_angle_atom_site_label_2
_geom_angle_atom_site_label_3
_geom_angle
_geom_angle_site_symmetry_1
_geom_angle_site_symmetry_3
_geom_angle_publ_flag
N2 Mo1 N1 108.66(16) . . ?
N2 Mo1 N5 101.98(17) . . ?
N1 Mo1 N5 107.44(15) . . ?
N2 Mo1 N3 107.45(15) . . ?
N1 Mo1 N3 103.20(16) . . ?
N5 Mo1 N3 127.29(13) . . ?
N2 Mo1 N4 140.87(14) . . ?
N1 Mo1 N4 97.17(15) . . ?
N5 Mo1 N4 97.48(13) . . ?
N3 Mo1 N4 36.24(11) . . ?
N2 Mo1 N6 95.14(15) . . ?
N1 Mo1 N6 141.27(14) . . ?
N5 Mo1 N6 35.95(11) . . ?
N3 Mo1 N6 97.93(13) . . ?
N4 Mo1 N6 81.23(13) . . ?
C1 N1 Mo1 160.2(3) . . ?
C2 C1 N1 110.8(5) . . ?
C2 C1 C3 111.7(7) . . ?
N1 C1 C3 110.2(5) . . ?
C2 C1 C4 109.1(7) . . ?
N1 C1 C4 107.1(5) . . ?
C3 C1 C4 107.7(7) . . ?
C5 N2 Mo1 172.1(3) . . ?
N2 C5 C6 108.9(4) . . ?
N2 C5 C7 108.2(5) . . ?
C6 C5 C7 108.5(6) . . ?
N2 C5 C8 110.2(4) . . ?
C6 C5 C8 108.8(6) . . ?
C7 C5 C8 112.2(7) . . ?
C9 N3 N4 110.0(3) . . ?
C9 N3 Mo1 161.6(3) . . ?
N4 N3 Mo1 81.9(2) . . ?
C11 N4 N3 107.3(3) . . ?
C11 N4 Mo1 163.2(3) . . ?
N3 N4 Mo1 61.90(19) . . ?
N3 C9 C10 106.1(4) . . ?
N3 C9 C12 121.2(4) . . ?
C10 C9 C12 132.7(4) . . ?
C9 C10 C11 108.0(4) . . ?
N4 C11 C10 108.6(4) . . ?
N4 C11 C16 121.0(4) . . ?
C10 C11 C16 130.4(4) . . ?
C14 C12 C9 109.0(4) . . ?
C14 C12 C15 110.6(4) . . ?
C9 C12 C15 109.4(4) . . ?
C14 C12 C13 108.9(4) . . ?
C9 C12 C13 109.9(4) . . ?
C15 C12 C13 109.0(4) . . ?
C18 C16 C17 108.1(5) . . ?
C18 C16 C19 110.6(5) . . ?
C17 C16 C19 109.5(5) . . ?
C18 C16 C11 109.7(4) . . ?
C17 C16 C11 108.6(4) . . ?
C19 C16 C11 110.3(4) . . ?
C20 N5 N6 109.5(3) . . ?
C20 N5 Mo1 164.6(3) . . ?
N6 N5 Mo1 83.3(2) . . ?
C22 N6 N5 107.7(3) . . ?
C22 N6 Mo1 165.9(3) . . ?
N5 N6 Mo1 60.7(2) . . ?
N5 C20 C21 106.5(4) . . ?
N5 C20 C23 121.6(4) . . ?
C21 C20 C23 131.9(4) . . ?
C20 C21 C22 107.7(4) . . ?
N6 C22 C21 108.5(4) . . ?
N6 C22 C27 120.9(4) . . ?
C21 C22 C27 130.5(4) . . ?
C24 C23 C20 109.4(4) . . ?
C24 C23 C26 111.2(5) . . ?
C20 C23 C26 109.7(4) . . ?
C24 C23 C25 110.1(4) . . ?
C20 C23 C25 108.5(4) . . ?
C26 C23 C25 107.9(5) . . ?
C30 C27 C22 109.8(4) . . ?
C30 C27 C28 111.1(5) . . ?
C22 C27 C28 111.5(4) . . ?
C30 C27 C29 108.8(6) . . ?
C22 C27 C29 108.8(4) . . ?
C28 C27 C29 106.8(4) . . ?

loop_
_geom_bond_atom_site_label_1
_geom_bond_atom_site_label_2
_geom_bond_distance
_geom_bond_site_symmetry_2
_geom_bond_publ_flag
Mo1 N2 1.721(4) . ?
Mo1 N1 1.728(3) . ?
Mo1 N5 2.047(4) . ?
Mo1 N3 2.056(4) . ?
Mo1 N4 2.308(4) . ?
Mo1 N6 2.331(4) . ?
N1 C1 1.455(6) . ?
C1 C2 1.454(7) . ?
C1 C3 1.462(8) . ?
C1 C4 1.470(8) . ?
N2 C5 1.448(6) . ?
C5 C6 1.471(7) . ?
C5 C7 1.479(8) . ?
C5 C8 1.477(8) . ?
N3 C9 1.341(5) . ?
N3 N4 1.378(4) . ?
N4 C11 1.315(5) . ?
C9 C10 1.370(6) . ?
C9 C12 1.511(5) . ?
C10 C11 1.384(6) . ?
C11 C16 1.518(6) . ?
C12 C14 1.505(6) . ?
C12 C15 1.522(6) . ?
C12 C13 1.527(6) . ?
C16 C18 1.511(7) . ?
C16 C17 1.509(7) . ?
C16 C19 1.516(7) . ?
N5 C20 1.348(5) . ?
N5 N6 1.378(4) . ?
N6 C22 1.317(5) . ?
C20 C21 1.369(6) . ?
C20 C23 1.514(5) . ?
C21 C22 1.390(6) . ?
C22 C27 1.488(5) . ?
C23 C24 1.511(6) . ?
C23 C26 1.519(6) . ?
C23 C25 1.513(6) . ?
C27 C30 1.494(7) . ?
C27 C28 1.512(6) . ?
C27 C29 1.539(7) . ?
